data_1548410
loop_
_publ_author_name
'Zhang, Peng'
'Perfetti, Mauro'
'Kern, Michal'
'Hallmen, Philipp P.'
'Ungur, Liviu'
'Lenz, Samuel'
'Ringenberg, Mark R.'
'Frey, Wolfgang'
'Stoll, Hermann'
'Rauhut, Guntram'
'van Slageren, Joris'

_publ_section_title
;
 Exchange coupling and single molecule magnetism in redox-active
 tetraoxolene-bridged dilanthanide complexes.
;
_journal_issue 5
_journal_name_full 'Chemical science'
_journal_page_first 1221
_journal_page_last 1230
_journal_paper_doi 10.1039/c7sc04873d
_journal_volume 9
_journal_year 2018
_chemical_formula_sum 'C44 H44 B4 Cl6 N24 O4 Tb2'
_chemical_formula_weight 1546.81
_space_group_crystal_system monoclinic
_space_group_IT_number 14
_space_group_name_Hall '-P 2yn'
_space_group_name_H-M_alt 'P 1 21/n 1'
_symmetry_space_group_name_Hall '-P 2yn'
_symmetry_space_group_name_H-M 'P 1 21/n 1'
_atom_sites_solution_hydrogens geom
_audit_creation_method SHELXL-2013
_audit_update_record
;
2017-08-10 deposited with the CCDC.
2017-12-08 downloaded from the CCDC.
;
_cell_angle_alpha 90
_cell_angle_beta 107.59(3)
_cell_angle_gamma 90
_cell_formula_units_Z 2
_cell_length_a 14.003(3)
_cell_length_b 15.079(3)
_cell_length_c 14.825(3)
_cell_measurement_temperature 153(2)
_cell_volume 2984.0(12)
_computing_cell_refinement 'Bruker XSCANS'
_computing_data_collection 'Bruker XSCANS'
_computing_data_reduction 'Bruker SHELXTL'
_computing_molecular_graphics 'Bruker SHELXTL'
_computing_publication_material 'Bruker SHELXTL'
_computing_structure_refinement 'SHELXL-2013 (Sheldrick, 2013)'
_computing_structure_solution 'Bruker SHELXTL'
_diffrn_ambient_temperature 153(2)
_diffrn_measured_fraction_theta_full 1.000
_diffrn_measured_fraction_theta_max 0.989
_diffrn_measurement_device_type 'Bruker P4'
_diffrn_measurement_method '\w scans'
_diffrn_radiation_type MoK\a
_diffrn_radiation_wavelength 0.71073
_diffrn_reflns_av_R_equivalents 0.0521
_diffrn_reflns_av_unetI/netI 0.0617
_diffrn_reflns_Laue_measured_fraction_full 1.000
_diffrn_reflns_Laue_measured_fraction_max 0.989
_diffrn_reflns_limit_h_max 18
_diffrn_reflns_limit_h_min -18
_diffrn_reflns_limit_k_max 20
_diffrn_reflns_limit_k_min -14
_diffrn_reflns_limit_l_max 19
_diffrn_reflns_limit_l_min -19
_diffrn_reflns_number 27465
_diffrn_reflns_point_group_measured_fraction_full 1.000
_diffrn_reflns_point_group_measured_fraction_max 0.989
_diffrn_reflns_theta_full 25.242
_diffrn_reflns_theta_max 28.307
_diffrn_reflns_theta_min 1.754
_exptl_absorpt_coefficient_mu 2.683
_exptl_absorpt_correction_T_max 0.634
_exptl_absorpt_correction_T_min 0.591
_exptl_absorpt_correction_type multi-scan
_exptl_crystal_colour purple
_exptl_crystal_density_diffrn 1.722
_exptl_crystal_description block
_exptl_crystal_F_000 1520
_exptl_crystal_size_max 0.20
_exptl_crystal_size_mid 0.19
_exptl_crystal_size_min 0.17
_refine_diff_density_max 1.530
_refine_diff_density_min -2.002
_refine_diff_density_rms 0.168
_refine_ls_extinction_method none
_refine_ls_goodness_of_fit_ref 1.045
_refine_ls_hydrogen_treatment constr
_refine_ls_matrix_type full
_refine_ls_number_parameters 379
_refine_ls_number_reflns 7353
_refine_ls_number_restraints 0
_refine_ls_restrained_S_all 1.045
_refine_ls_R_factor_all 0.0683
_refine_ls_R_factor_gt 0.0405
_refine_ls_shift/su_max 0.000
_refine_ls_shift/su_mean 0.000
_refine_ls_structure_factor_coef Fsqd
_refine_ls_weighting_details
;
 w=1/[\s^2^(Fo^2^)+(0.0484P)^2^+8.1775P]
 where P=(Fo^2^+2Fc^2^)/3
;
_refine_ls_weighting_scheme calc
_refine_ls_wR_factor_gt 0.0960
_refine_ls_wR_factor_ref 0.1078
_reflns_Friedel_coverage 0.000
_reflns_number_gt 5471
_reflns_number_total 7353
_reflns_threshold_expression 'I > 2\s(I)'
_cod_data_source_file c7sc04873d2.cif
_cod_data_source_block a_CCDC1
_cod_depositor_comments 'Adding full bibliography for 1548407--1548410.cif.'
_cod_original_cell_volume 2983.9(11)
_cod_database_code 1548410
_shelx_space_group_comment
;
The symmetry employed for this shelxl refinement is uniquely defined
by the following loop, which should always be used as a source of
symmetry information in preference to the above space-group names.
They are only intended as comments.
;
_shelxl_version_number 2013-2

loop_
_space_group_symop_operation_xyz
'x, y, z'
'-x+1/2, y+1/2, -z+1/2'
'-x, -y, -z'
'x-1/2, -y-1/2, z-1/2'

loop_
_atom_site_label
_atom_site_type_symbol
_atom_site_fract_x
_atom_site_fract_y
_atom_site_fract_z
_atom_site_U_iso_or_equiv
_atom_site_adp_type
_atom_site_occupancy
_atom_site_site_symmetry_order
_atom_site_calc_flag
_atom_site_refinement_flags_posn
_atom_site_refinement_flags_adp
Tb1 Tb 0.41672(2) 0.13120(2) 0.72538(2) 0.01230(8) Uani 1 1 d . .
B1 B 0.1798(4) 0.0703(4) 0.7543(4) 0.0186(12) Uani 1 1 d . .
H1 H 0.1161 0.0542 0.7645 0.022 Uiso 1 1 calc R U
B2 B 0.6201(5) 0.2726(4) 0.8652(4) 0.0215(13) Uani 1 1 d . .
H19 H 0.6749 0.3109 0.9015 0.026 Uiso 1 1 calc R U
Cl1 Cl 0.43563(11) 0.17063(9) 0.36904(9) 0.0244(3) Uani 1 1 d . .
Cl2 Cl 0.2195(3) 0.1599(2) 0.0561(3) 0.1395(16) Uani 1 1 d . .
Cl3 Cl 0.2315(3) 0.3379(3) 0.1360(2) 0.1274(14) Uani 1 1 d . .
O1 O 0.4710(3) -0.0024(2) 0.6708(2) 0.0163(7) Uani 1 1 d . .
O2 O 0.4283(3) 0.1419(2) 0.5689(2) 0.0174(7) Uani 1 1 d . .
N1 N 0.1914(3) 0.1716(3) 0.7578(3) 0.0172(9) Uani 1 1 d . .
N2 N 0.2701(3) 0.2142(3) 0.7402(3) 0.0179(9) Uani 1 1 d . .
N3 N 0.2670(3) 0.0258(3) 0.8308(3) 0.0149(9) Uani 1 1 d . .
N4 N 0.3619(3) 0.0240(3) 0.8232(3) 0.0153(9) Uani 1 1 d . .
N5 N 0.1813(3) 0.0363(3) 0.6566(3) 0.0169(9) Uani 1 1 d . .
N6 N 0.2577(3) 0.0572(3) 0.6203(3) 0.0159(9) Uani 1 1 d . .
N7 N 0.6040(3) 0.1150(3) 0.7996(3) 0.0187(9) Uani 1 1 d . .
N8 N 0.6632(3) 0.1832(3) 0.8459(3) 0.0191(9) Uani 1 1 d . .
N9 N 0.4662(3) 0.2010(3) 0.8877(3) 0.0169(9) Uani 1 1 d . .
N10 N 0.5482(3) 0.2549(3) 0.9233(3) 0.0188(9) Uani 1 1 d . .
N11 N 0.4837(3) 0.2797(3) 0.7074(3) 0.0206(10) Uani 1 1 d . .
N12 N 0.5631(3) 0.3191(3) 0.7716(3) 0.0205(10) Uani 1 1 d . .
C1 C 0.1329(4) 0.2312(4) 0.7835(4) 0.0236(12) Uani 1 1 d . .
H1A H 0.0747 0.2183 0.7988 0.028 Uiso 1 1 calc R U
C2 C 0.1734(4) 0.3143(4) 0.7834(4) 0.0271(13) Uani 1 1 d . .
H2 H 0.1493 0.3679 0.7986 0.032 Uiso 1 1 calc R U
C3 C 0.2581(4) 0.3005(3) 0.7555(4) 0.0215(11) Uani 1 1 d . .
H3 H 0.3010 0.3452 0.7484 0.026 Uiso 1 1 calc R U
C4 C 0.2645(4) -0.0209(3) 0.9071(3) 0.0190(11) Uani 1 1 d . .
H4 H 0.2084 -0.0290 0.9273 0.023 Uiso 1 1 calc R U
C5 C 0.3584(4) -0.0547(4) 0.9504(3) 0.0211(11) Uani 1 1 d . .
H5 H 0.3783 -0.0898 1.0045 0.025 Uiso 1 1 calc R U
C6 C 0.4161(4) -0.0252(3) 0.8963(3) 0.0186(11) Uani 1 1 d . .
H6 H 0.4839 -0.0378 0.9087 0.022 Uiso 1 1 calc R U
C7 C 0.1151(4) -0.0166(4) 0.5956(4) 0.0244(12) Uani 1 1 d . .
H7 H 0.0574 -0.0398 0.6051 0.029 Uiso 1 1 calc R U
C8 C 0.1457(4) -0.0311(4) 0.5178(4) 0.0257(13) Uani 1 1 d . .
H8 H 0.1144 -0.0650 0.4647 0.031 Uiso 1 1 calc R U
C9 C 0.2344(4) 0.0165(4) 0.5363(4) 0.0209(11) Uani 1 1 d . .
H9 H 0.2730 0.0198 0.4952 0.025 Uiso 1 1 calc R U
C10 C 0.7582(4) 0.1555(4) 0.8793(4) 0.0242(12) Uani 1 1 d . .
H10 H 0.8121 0.1901 0.9133 0.029 Uiso 1 1 calc R U
C11 C 0.7639(4) 0.0678(4) 0.8553(4) 0.0267(13) Uani 1 1 d . .
H11 H 0.8205 0.0320 0.8690 0.032 Uiso 1 1 calc R U
C12 C 0.6652(4) 0.0448(4) 0.8058(4) 0.0251(12) Uani 1 1 d . .
H12 H 0.6447 -0.0110 0.7806 0.030 Uiso 1 1 calc R U
C13 C 0.5530(4) 0.2815(4) 1.0114(4) 0.0238(12) Uani 1 1 d . .
H13 H 0.6024 0.3177 1.0501 0.029 Uiso 1 1 calc R U
C14 C 0.4735(4) 0.2467(4) 1.0346(4) 0.0240(12) Uani 1 1 d . .
H14 H 0.4576 0.2544 1.0907 0.029 Uiso 1 1 calc R U
C15 C 0.4215(4) 0.1972(4) 0.9557(3) 0.0209(11) Uani 1 1 d . .
H15 H 0.3631 0.1656 0.9509 0.025 Uiso 1 1 calc R U
C16 C 0.5813(4) 0.3990(4) 0.7395(4) 0.0296(13) Uani 1 1 d . .
H16 H 0.6319 0.4381 0.7707 0.036 Uiso 1 1 calc R U
C17 C 0.5116(5) 0.4125(4) 0.6522(4) 0.0308(14) Uani 1 1 d . .
H17 H 0.5052 0.4619 0.6131 0.037 Uiso 1 1 calc R U
C18 C 0.4536(4) 0.3371(4) 0.6355(4) 0.0238(12) Uani 1 1 d . .
H18 H 0.4003 0.3272 0.5811 0.029 Uiso 1 1 calc R U
C19 C 0.4881(4) -0.0053(3) 0.5924(3) 0.0139(10) Uani 1 1 d . .
C20 C 0.4603(4) 0.0786(3) 0.5314(3) 0.0157(10) Uani 1 1 d . .
C21 C 0.4709(4) 0.0777(3) 0.4410(3) 0.0172(10) Uani 1 1 d . .
C22 C 0.1804(11) 0.2682(8) 0.0431(10) 0.151(7) Uani 1 1 d . .
H22A H 0.1945 0.2921 -0.0123 0.181 Uiso 1 1 calc R U
H22B H 0.1083 0.2688 0.0302 0.181 Uiso 1 1 calc R U

loop_
_atom_site_aniso_label
_atom_site_aniso_U_11
_atom_site_aniso_U_22
_atom_site_aniso_U_33
_atom_site_aniso_U_23
_atom_site_aniso_U_13
_atom_site_aniso_U_12
Tb1 0.01411(12) 0.01163(12) 0.01153(11) -0.00164(9) 0.00445(7) -0.00066(10)
B1 0.014(3) 0.018(3) 0.023(3) 0.004(2) 0.006(2) 0.001(2)
B2 0.019(3) 0.021(3) 0.020(3) 0.003(2) 0.001(2) -0.008(3)
Cl1 0.0364(8) 0.0180(7) 0.0230(6) 0.0063(5) 0.0152(5) 0.0086(6)
Cl2 0.188(4) 0.097(3) 0.190(4) 0.022(3) 0.141(4) 0.014(3)
Cl3 0.179(4) 0.145(3) 0.076(2) -0.027(2) 0.066(2) -0.036(3)
O1 0.0221(19) 0.0149(19) 0.0129(16) -0.0020(13) 0.0069(14) -0.0005(15)
O2 0.0239(19) 0.0143(19) 0.0167(16) 0.0013(14) 0.0103(14) 0.0058(15)
N1 0.016(2) 0.019(2) 0.017(2) 0.0035(17) 0.0051(16) 0.0037(18)
N2 0.022(2) 0.014(2) 0.018(2) 0.0007(17) 0.0052(17) 0.0005(18)
N3 0.013(2) 0.015(2) 0.017(2) 0.0012(16) 0.0060(16) 0.0000(17)
N4 0.016(2) 0.014(2) 0.0137(19) 0.0017(16) 0.0018(15) 0.0005(17)
N5 0.015(2) 0.016(2) 0.018(2) 0.0011(17) 0.0017(16) -0.0012(18)
N6 0.014(2) 0.017(2) 0.016(2) 0.0013(16) 0.0037(16) 0.0020(18)
N7 0.019(2) 0.017(2) 0.020(2) -0.0017(17) 0.0051(16) 0.0004(18)
N8 0.016(2) 0.019(2) 0.022(2) 0.0002(18) 0.0053(17) -0.0036(18)
N9 0.019(2) 0.017(2) 0.0148(19) -0.0044(16) 0.0053(16) -0.0048(18)
N10 0.020(2) 0.016(2) 0.019(2) -0.0050(17) 0.0035(17) -0.0014(18)
N11 0.027(2) 0.016(2) 0.017(2) 0.0007(17) 0.0054(18) -0.0037(19)
N12 0.021(2) 0.014(2) 0.025(2) 0.0003(18) 0.0050(18) -0.0050(18)
C1 0.023(3) 0.028(3) 0.021(3) 0.003(2) 0.009(2) 0.012(2)
C2 0.037(3) 0.017(3) 0.030(3) 0.005(2) 0.013(2) 0.014(3)
C3 0.031(3) 0.011(3) 0.022(3) 0.003(2) 0.007(2) 0.004(2)
C4 0.021(3) 0.018(3) 0.020(2) -0.001(2) 0.008(2) -0.002(2)
C5 0.026(3) 0.020(3) 0.016(2) 0.006(2) 0.004(2) 0.000(2)
C6 0.018(3) 0.018(3) 0.016(2) 0.003(2) 0.0002(19) 0.003(2)
C7 0.015(3) 0.021(3) 0.031(3) 0.003(2) -0.002(2) -0.006(2)
C8 0.023(3) 0.021(3) 0.026(3) -0.005(2) -0.003(2) 0.001(2)
C9 0.023(3) 0.019(3) 0.019(2) -0.004(2) 0.002(2) 0.002(2)
C10 0.015(3) 0.036(4) 0.021(3) 0.002(2) 0.005(2) -0.001(2)
C11 0.020(3) 0.035(4) 0.023(3) 0.005(2) 0.002(2) 0.010(3)
C12 0.020(3) 0.023(3) 0.031(3) -0.003(2) 0.007(2) 0.005(2)
C13 0.030(3) 0.017(3) 0.019(3) -0.006(2) 0.000(2) 0.003(2)
C14 0.028(3) 0.028(3) 0.017(2) -0.004(2) 0.009(2) 0.005(3)
C15 0.026(3) 0.021(3) 0.015(2) -0.003(2) 0.007(2) 0.001(2)
C16 0.029(3) 0.021(3) 0.039(3) 0.002(3) 0.011(3) -0.010(3)
C17 0.035(3) 0.021(3) 0.037(3) 0.010(3) 0.013(3) 0.000(3)
C18 0.023(3) 0.023(3) 0.025(3) 0.003(2) 0.006(2) 0.002(2)
C19 0.015(2) 0.012(2) 0.014(2) -0.0002(18) 0.0043(18) -0.0034(19)
C20 0.017(2) 0.013(3) 0.018(2) 0.0003(19) 0.0059(18) 0.000(2)
C21 0.021(3) 0.015(3) 0.019(2) 0.0023(19) 0.011(2) 0.000(2)
C22 0.175(14) 0.089(9) 0.125(11) -0.051(8) -0.050(10) 0.074(9)

loop_
_atom_type_symbol
_atom_type_description
_atom_type_scat_dispersion_real
_atom_type_scat_dispersion_imag
_atom_type_scat_source
C C 0.0033 0.0016 'International Tables Vol C Tables 4.2.6.8 and 6.1.1.4'
H H 0.0000 0.0000 'International Tables Vol C Tables 4.2.6.8 and 6.1.1.4'
B B 0.0013 0.0007 'International Tables Vol C Tables 4.2.6.8 and 6.1.1.4'
N N 0.0061 0.0033 'International Tables Vol C Tables 4.2.6.8 and 6.1.1.4'
O O 0.0106 0.0060 'International Tables Vol C Tables 4.2.6.8 and 6.1.1.4'
Tb Tb -0.1723 4.1537 'International Tables Vol C Tables 4.2.6.8 and 6.1.1.4'
Cl Cl 0.1484 0.1585 'International Tables Vol C Tables 4.2.6.8 and 6.1.1.4'

loop_
_geom_angle_atom_site_label_1
_geom_angle_atom_site_label_2
_geom_angle_atom_site_label_3
_geom_angle
_geom_angle_site_symmetry_1
_geom_angle_site_symmetry_3
O2 Tb1 O1 66.62(11) . .
O2 Tb1 N4 138.52(13) . .
O1 Tb1 N4 80.31(13) . .
O2 Tb1 N2 110.84(13) . .
O1 Tb1 N2 144.94(13) . .
N4 Tb1 N2 82.16(14) . .
O2 Tb1 N11 72.17(13) . .
O1 Tb1 N11 124.03(14) . .
N4 Tb1 N11 149.29(14) . .
N2 Tb1 N11 84.45(15) . .
O2 Tb1 N9 145.23(13) . .
O1 Tb1 N9 130.80(13) . .
N4 Tb1 N9 75.82(14) . .
N2 Tb1 N9 72.52(14) . .
N11 Tb1 N9 73.82(14) . .
O2 Tb1 N7 93.65(13) . .
O1 Tb1 N7 70.76(13) . .
N4 Tb1 N7 98.52(14) . .
N2 Tb1 N7 142.20(14) . .
N11 Tb1 N7 75.97(14) . .
N9 Tb1 N7 71.11(14) . .
O2 Tb1 N6 74.87(13) . .
O1 Tb1 N6 74.48(13) . .
N4 Tb1 N6 72.59(13) . .
N2 Tb1 N6 71.39(14) . .
N11 Tb1 N6 128.21(14) . .
N9 Tb1 N6 134.45(14) . .
N7 Tb1 N6 145.12(13) . .
N1 B1 N5 109.3(4) . .
N1 B1 N3 110.8(4) . .
N5 B1 N3 108.2(4) . .
N10 B2 N8 108.2(4) . .
N10 B2 N12 109.6(4) . .
N8 B2 N12 110.9(4) . .
C19 O1 Tb1 120.9(3) . .
C20 O2 Tb1 121.3(3) . .
C1 N1 N2 109.5(4) . .
C1 N1 B1 127.3(5) . .
N2 N1 B1 123.1(4) . .
C3 N2 N1 106.0(4) . .
C3 N2 Tb1 131.1(4) . .
N1 N2 Tb1 121.2(3) . .
C4 N3 N4 109.4(4) . .
C4 N3 B1 129.0(4) . .
N4 N3 B1 121.4(4) . .
C6 N4 N3 105.7(4) . .
C6 N4 Tb1 129.9(3) . .
N3 N4 Tb1 121.5(3) . .
C7 N5 N6 109.5(4) . .
C7 N5 B1 128.8(5) . .
N6 N5 B1 121.7(4) . .
C9 N6 N5 105.1(4) . .
C9 N6 Tb1 133.6(4) . .
N5 N6 Tb1 120.0(3) . .
C12 N7 N8 106.2(4) . .
C12 N7 Tb1 131.3(4) . .
N8 N7 Tb1 122.5(3) . .
C10 N8 N7 109.6(4) . .
C10 N8 B2 127.3(5) . .
N7 N8 B2 122.6(4) . .
C15 N9 N10 105.2(4) . .
C15 N9 Tb1 130.1(3) . .
N10 N9 Tb1 124.7(3) . .
C13 N10 N9 109.8(4) . .
C13 N10 B2 130.0(5) . .
N9 N10 B2 120.1(4) . .
C18 N11 N12 105.6(4) . .
C18 N11 Tb1 129.3(4) . .
N12 N11 Tb1 125.1(3) . .
C16 N12 N11 110.2(4) . .
C16 N12 B2 128.4(5) . .
N11 N12 B2 121.4(4) . .
N1 C1 C2 108.8(5) . .
C1 C2 C3 104.7(5) . .
N2 C3 C2 111.1(5) . .
N3 C4 C5 108.9(5) . .
C6 C5 C4 104.8(4) . .
N4 C6 C5 111.1(5) . .
N5 C7 C8 109.6(5) . .
C7 C8 C9 103.9(5) . .
N6 C9 C8 111.8(5) . .
N8 C10 C11 109.4(5) . .
C10 C11 C12 104.4(5) . .
N7 C12 C11 110.4(5) . .
N10 C13 C14 108.9(5) . .
C13 C14 C15 104.7(5) . .
N9 C15 C14 111.4(5) . .
N12 C16 C17 107.9(5) . .
C18 C17 C16 104.9(5) . .
N11 C18 C17 111.4(5) . .
O1 C19 C21 124.8(5) . 3_656
O1 C19 C20 115.5(4) . .
C21 C19 C20 119.7(4) 3_656 .
O2 C20 C21 126.2(5) . .
O2 C20 C19 115.3(4) . .
C21 C20 C19 118.5(4) . .
C19 C21 C20 121.7(5) 3_656 .
C19 C21 Cl1 119.0(4) 3_656 .
C20 C21 Cl1 119.3(4) . .
Cl3 C22 Cl2 117.0(7) . .

loop_
_geom_bond_atom_site_label_1
_geom_bond_atom_site_label_2
_geom_bond_distance
_geom_bond_site_symmetry_2
Tb1 O2 2.379(3) .
Tb1 O1 2.380(3) .
Tb1 N4 2.445(4) .
Tb1 N2 2.471(4) .
Tb1 N11 2.474(4) .
Tb1 N9 2.524(4) .
Tb1 N7 2.530(4) .
Tb1 N6 2.556(4) .
B1 N1 1.534(8) .
B1 N5 1.543(7) .
B1 N3 1.546(7) .
B2 N10 1.533(7) .
B2 N8 1.540(8) .
B2 N12 1.544(7) .
Cl1 C21 1.739(5) .
Cl2 C22 1.713(11) .
Cl3 C22 1.709(11) .
O1 C19 1.257(6) .
O2 C20 1.253(6) .
N1 C1 1.347(7) .
N1 N2 1.367(6) .
N2 C3 1.340(7) .
N3 C4 1.342(6) .
N3 N4 1.367(6) .
N4 C6 1.344(6) .
N5 C7 1.344(6) .
N5 N6 1.371(6) .
N6 C9 1.338(6) .
N7 C12 1.347(7) .
N7 N8 1.368(6) .
N8 C10 1.338(7) .
N9 C15 1.339(6) .
N9 N10 1.375(6) .
N10 C13 1.350(6) .
N11 C18 1.338(7) .
N11 N12 1.362(6) .
N12 C16 1.347(7) .
C1 C2 1.376(8) .
C2 C3 1.383(8) .
C4 C5 1.375(7) .
C5 C6 1.374(7) .
C7 C8 1.364(8) .
C8 C9 1.389(8) .
C10 C11 1.377(8) .
C11 C12 1.399(8) .
C13 C14 1.366(8) .
C14 C15 1.394(7) .
C16 C17 1.382(8) .
C17 C18 1.376(8) .
C19 C21 1.391(7) 3_656
C19 C20 1.536(7) .
C20 C21 1.393(7) .
C21 C19 1.391(7) 3_656
